data_4066210
loop_
_publ_author_name
'Cooper, Benjamin G.'
'Fafard, Claudia M.'
'Foxman, Bruce M.'
'Thomas, Christine M.'

_publ_section_title
;
 Electronic Factors Affecting Metal&#x2212;Metal Interactions in
 Early/Late Heterobimetallics: Substituent Effects in Zirconium/Platinum
 Bis(phosphinoamide) Complexes&#x2020;
;
_journal_issue 21
_journal_name_full Organometallics
_journal_page_first 5179
_journal_paper_doi 10.1021/om100356a
_journal_volume 29
_journal_year 2010
_chemical_formula_moiety 'C40 H56 Cl2 N2 O2 P2 Pt1 Zr1'
_chemical_formula_sum 'C40 H56 Cl2 N2 O2 P2 Pt Zr'
_chemical_formula_weight 1016.06
_space_group_IT_number 14
_symmetry_cell_setting monoclinic
_symmetry_space_group_name_Hall '-P 2ybc'
_symmetry_space_group_name_H-M 'P 1 21/c 1'
_atom_sites_solution_hydrogens geom
_atom_sites_solution_primary direct
_audit_creation_date 09-12-12
_audit_creation_method CRYSTALS_ver_12.87
_cell_angle_alpha 90
_cell_angle_beta 90.455(2)
_cell_angle_gamma 90
_cell_formula_units_Z 4
_cell_length_a 9.3496(4)
_cell_length_b 34.5901(15)
_cell_length_c 13.6659(5)
_cell_measurement_reflns_used 9113
_cell_measurement_temperature 120
_cell_measurement_theta_max 30
_cell_measurement_theta_min 3
_cell_volume 4419.5(3)
_computing_cell_refinement 'Apex2 (Bruker AXS, 2006)'
_computing_data_collection 'Apex2 (Bruker AXS, 2006)'
_computing_data_reduction 'Apex2 (Bruker AXS, 2006)'
_computing_molecular_graphics 'CAMERON (Watkin et al., 1996)'
_computing_publication_material 'CRYSTALS (Betteridge et al., 2003)'
_computing_structure_refinement 'CRYSTALS (Betteridge et al., 2003)'
_computing_structure_solution 'SIR92 (Altomare et al., 1994)'
_diffrn_ambient_temperature 120
_diffrn_measured_fraction_theta_full 0.999
_diffrn_measured_fraction_theta_max 0.999
_diffrn_measurement_device 'Bruker Kappa Apex2'
_diffrn_measurement_device_type Area
_diffrn_measurement_method '\f & \w scans'
_diffrn_radiation_monochromator graphite
_diffrn_radiation_type 'Mo K\a'
_diffrn_radiation_wavelength 0.71073
_diffrn_reflns_av_R_equivalents 0.039
_diffrn_reflns_limit_h_max 13
_diffrn_reflns_limit_h_min -13
_diffrn_reflns_limit_k_max 48
_diffrn_reflns_limit_k_min 0
_diffrn_reflns_limit_l_max 19
_diffrn_reflns_limit_l_min 0
_diffrn_reflns_number 12928
_diffrn_reflns_theta_full 30.042
_diffrn_reflns_theta_max 30.042
_diffrn_reflns_theta_min 1.602
_diffrn_standards_number 0
_exptl_absorpt_coefficient_mu 3.624
_exptl_absorpt_correction_T_max 0.66
_exptl_absorpt_correction_T_min 0.37
_exptl_absorpt_correction_type multi-scan
_exptl_absorpt_process_details 'Apex2 (Bruker AXS, 2006)'
_exptl_crystal_colour yellow
_exptl_crystal_density_diffrn 1.527
_exptl_crystal_density_method 'not measured'
_exptl_crystal_description plate
_exptl_crystal_F_000 2032
_exptl_crystal_size_max 0.320
_exptl_crystal_size_mid 0.273
_exptl_crystal_size_min 0.116
_platon_squeeze_details
;
During the structure solution, electron density difference 
maps revealed that there was a coordinated THF and two 
THF solvate molecules in the asymmetric unit.  The 
coordinated THF and one of the solvate molecules were 
successfully modeled.  The solvate THF was disordered, 
with the oxygen atom occupying two positions (O20, O21) 
whose occupancies were constrained to sum to 1.0; the 
major component had a refined occupancy of 0.85(2).  
The other THF could not be successfully modeled, and 
PLATON SQUEEZE reported two molecules (ca. 92 e-/cell) 
in a void volume of 486.8 A3 per unit cell (11.0 %).  
The electron density near centers of symmetry at 
(0 0 1/2) and (0 1/2 0).  Modeling using restraints 
was unsuccessful, as was step by step acquisition 
of peaks using successive electron density difference 
maps.  Thus, the structure factors were modified using 
the PLATON SQUEEZE3,4 technique, in order to produce a 
"solvate-free" structure factor set.  Use of the 
SQUEEZE technique resulted in a decrease of ca 1 % in R.  
;
_refine_diff_density_max 0.89
_refine_diff_density_min -2.31
_refine_ls_extinction_method None
_refine_ls_goodness_of_fit_ref 1.0221
_refine_ls_hydrogen_treatment none
_refine_ls_matrix_type full
_refine_ls_number_parameters 461
_refine_ls_number_reflns 12898
_refine_ls_number_restraints 2
_refine_ls_R_factor_all 0.0300
_refine_ls_R_factor_gt 0.0234
_refine_ls_shift/su_max 0.0048176
_refine_ls_shift/su_mean 0.0001913
_refine_ls_structure_factor_coef Fsqd
_refine_ls_weighting_details
;
 Method= Modified Sheldrick 
 w=1/[\s^2^(F^2^) + ( 0.02P)^2^ + 7.67P] 
 ,where P=(max(Fo^2^,0) + 2Fc^2^)/3 
;
_refine_ls_weighting_scheme calc
_refine_ls_wR_factor_all 0.0506
_refine_ls_wR_factor_gt 0.0491
_refine_ls_wR_factor_ref 0.0506
_reflns_limit_h_max 13
_reflns_limit_h_min -13
_reflns_limit_k_max 48
_reflns_limit_k_min 0
_reflns_limit_l_max 19
_reflns_limit_l_min 0
_reflns_number_gt 11262
_reflns_number_total 12928
_reflns_threshold_expression I>2.0\s(I)
_oxford_diffrn_Wilson_B_factor 1.17
_oxford_diffrn_Wilson_scale 323.46
_oxford_refine_ls_r_factor_ref 0.0300
_oxford_refine_ls_scale 0.057200(6)
_oxford_reflns_number_all 12898
_oxford_reflns_threshold_expression_ref I>-10.0\s(I)
_oxford_structure_analysis_title 'CMFI_62_0m in P2(1)/c'
_cod_data_source_file om100356a_si_002.cif
_cod_data_source_block 3
_cod_depositor_comments
;
The following automatic conversions were performed:

'_symmetry_cell_setting' value 'Monoclinic' changed to 'monoclinic'
according to /home/saulius/struct/CIF-dictionaries/cif_core.dic
dictionary named 'cif_core.dic' version 2.4.1 from
2010-06-29.

'_exptl_absorpt_correction_type' value 'Multi-scan'
changed to 'multi-scan' according to
/home/saulius/struct/CIF-dictionaries/cif_core.dic dictionary named
'cif_core.dic' version 2.4.1 from 2010-06-29.

Automatic conversion script
Id: cif_fix_values 1715 2011-07-08 13:25:40Z adriana 
;
_cod_original_sg_symbol_H-M 'P 1 21/c 1 '
_cod_original_formula_sum 'C40 H56 Cl2 N2 O2 P2 Pt1 Zr1'
_cod_database_code 4066210

loop_
_symmetry_equiv_pos_as_xyz
x,y,z
-x,-y,-z
-x,y+1/2,-z+1/2
x,-y+1/2,z+1/2

loop_
_atom_site_label
_atom_site_type_symbol
_atom_site_fract_x
_atom_site_fract_y
_atom_site_fract_z
_atom_site_U_iso_or_equiv
_atom_site_occupancy
_atom_site_adp_type
_atom_site_refinement_flags_posn
_atom_site_refinement_flags_adp
_atom_site_refinement_flags_occupancy
_atom_site_disorder_assembly
_atom_site_disorder_group
Pt1 Pt 0.383435(17) 0.612137(5) 0.379454(11) 0.0143 1.0000 Uani . . . . .
Zr1 Zr 0.52683(5) 0.675634(12) 0.30400(3) 0.0153 1.0000 Uani . . . . .
Cl1 Cl 0.38990(14) 0.72674(4) 0.39464(8) 0.0267 1.0000 Uani . . . . .
Cl2 Cl 0.66938(13) 0.72390(3) 0.22353(8) 0.0237 1.0000 Uani . . . . .
P1 P 0.57868(12) 0.63095(3) 0.47710(8) 0.0143 1.0000 Uani . . . . .
P2 P 0.51048(12) 0.59476(3) 0.23996(8) 0.0159 1.0000 Uani . . . . .
O1 O 0.3340(4) 0.68728(10) 0.1976(2) 0.0224 1.0000 Uani D . . . .
O20 O 0.0134(11) 0.6552(3) -0.1225(5) 0.0844 0.85(2) Uani . . P 1 1
O21 O 0.096(6) 0.6736(16) -0.173(3) 0.0795 0.15(2) Uani . . P 1 2
N1 N 0.6638(4) 0.66724(11) 0.4251(3) 0.0158 1.0000 Uani . . . . .
N2 N 0.6115(4) 0.63182(11) 0.2082(3) 0.0174 1.0000 Uani . . . . .
C1 C 0.6900(5) 0.58849(13) 0.4980(3) 0.0165 1.0000 Uani . U . . .
C2 C 0.6225(5) 0.55296(14) 0.5096(3) 0.0202 1.0000 Uani . . . . .
C3 C 0.6980(6) 0.52007(14) 0.5367(3) 0.0235 1.0000 Uani D . . . .
C4 C 0.8476(6) 0.52319(15) 0.5510(4) 0.0261 1.0000 Uani D U . . .
C5 C 0.9152(5) 0.55786(16) 0.5383(4) 0.0273 1.0000 Uani . . . . .
C6 C 0.8378(5) 0.59058(14) 0.5124(4) 0.0222 1.0000 Uani . . . . .
C7 C 0.5396(5) 0.64488(14) 0.6031(3) 0.0180 1.0000 Uani . . . . .
C8 C 0.5625(6) 0.62005(15) 0.6817(3) 0.0269 1.0000 Uani . . . . .
C9 C 0.5282(8) 0.63149(18) 0.7766(4) 0.0373 1.0000 Uani . . . . .
C10 C 0.4742(7) 0.66772(17) 0.7937(4) 0.0331 1.0000 Uani . . . . .
C11 C 0.4510(6) 0.69284(16) 0.7165(4) 0.0272 1.0000 Uani . . . . .
C12 C 0.4822(5) 0.68124(14) 0.6218(3) 0.0222 1.0000 Uani . . . . .
C13 C 0.7867(5) 0.68803(14) 0.4710(3) 0.0200 1.0000 Uani . . . . .
C14 C 0.7524(6) 0.73052(15) 0.4896(4) 0.0285 1.0000 Uani . . . . .
C15 C 0.9190(5) 0.68466(16) 0.4073(4) 0.0257 1.0000 Uani . . . . .
C16 C 0.6162(5) 0.55151(14) 0.2629(3) 0.0198 1.0000 Uani . . . . .
C17 C 0.5462(6) 0.51610(15) 0.2718(3) 0.0237 1.0000 Uani . . . . .
C18 C 0.6236(7) 0.48261(16) 0.2893(4) 0.0304 1.0000 Uani . . . . .
C19 C 0.7713(7) 0.48416(17) 0.2977(4) 0.0338 1.0000 Uani . . . . .
C20 C 0.8411(6) 0.51909(17) 0.2905(4) 0.0310 1.0000 Uani . . . . .
C21 C 0.7644(5) 0.55275(16) 0.2745(3) 0.0245 1.0000 Uani . . . . .
C22 C 0.4143(5) 0.58087(14) 0.1278(3) 0.0198 1.0000 Uani . . . . .
C23 C 0.2921(5) 0.60154(15) 0.0999(4) 0.0237 1.0000 Uani . . . . .
C24 C 0.2300(6) 0.59609(17) 0.0080(4) 0.0296 1.0000 Uani . . . . .
C25 C 0.2903(7) 0.57031(17) -0.0572(4) 0.0320 1.0000 Uani . . . . .
C26 C 0.4110(6) 0.54964(17) -0.0306(4) 0.0307 1.0000 Uani . . . . .
C27 C 0.4725(6) 0.55480(15) 0.0617(3) 0.0242 1.0000 Uani . . . . .
C28 C 0.7065(5) 0.62810(15) 0.1216(3) 0.0224 1.0000 Uani . . . . .
C29 C 0.6451(6) 0.64886(18) 0.0320(4) 0.0313 1.0000 Uani . . . . .
C30 C 0.8572(5) 0.64260(17) 0.1437(4) 0.0279 1.0000 Uani . . . . .
C31 C 0.1979(5) 0.58516(15) 0.3243(4) 0.0231 1.0000 Uani . . . . .
C32 C 0.2505(5) 0.62361(17) 0.4992(4) 0.0259 1.0000 Uani . . . . .
C33 C 0.1850(5) 0.68956(17) 0.2305(4) 0.0276 1.0000 Uani . . . . .
C34 C 0.1286(6) 0.72544(19) 0.1863(5) 0.0417 1.0000 Uani . . . . .
C35 C 0.1960(7) 0.7246(3) 0.0858(5) 0.0621 1.0000 Uani . . . . .
C36 C 0.3399(6) 0.70532(18) 0.1005(4) 0.0309 1.0000 Uani . . . . .
C37 C 0.0717(15) 0.6388(5) -0.2147(9) 0.1183 1.0000 Uani . . . . .
C38 C 0.0190(13) 0.6625(3) -0.2943(6) 0.0816 1.0000 Uani . . . . .
C39 C -0.1001(9) 0.6855(2) -0.2532(6) 0.0578 1.0000 Uani . . . . .
C40 C -0.0552(11) 0.6896(3) -0.1490(6) 0.0662 1.0000 Uani . . . . .
H21 H 0.5240 0.5511 0.5010 0.0240 1.0000 Uiso R . . . .
H31 H 0.6514 0.4970 0.5444 0.0278 1.0000 Uiso R . . . .
H41 H 0.8997 0.5012 0.5689 0.0309 1.0000 Uiso R . . . .
H51 H 1.0142 0.5593 0.5466 0.0333 1.0000 Uiso R . . . .
H61 H 0.8829 0.6138 0.5058 0.0271 1.0000 Uiso R . . . .
H81 H 0.6029 0.5959 0.6708 0.0317 1.0000 Uiso R . . . .
H91 H 0.5433 0.6147 0.8286 0.0448 1.0000 Uiso R . . . .
H101 H 0.4534 0.6752 0.8580 0.0399 1.0000 Uiso R . . . .
H111 H 0.4143 0.7177 0.7286 0.0322 1.0000 Uiso R . . . .
H121 H 0.4652 0.6983 0.5709 0.0272 1.0000 Uiso R . . . .
H131 H 0.8084 0.6755 0.5334 0.0230 1.0000 Uiso R . . . .
H141 H 0.7282 0.7426 0.4286 0.0421 1.0000 Uiso R . . . .
H142 H 0.8343 0.7425 0.5171 0.0426 1.0000 Uiso R . . . .
H143 H 0.6754 0.7327 0.5339 0.0427 1.0000 Uiso R . . . .
H151 H 0.9989 0.6950 0.4412 0.0389 1.0000 Uiso R . . . .
H152 H 0.9383 0.6587 0.3893 0.0381 1.0000 Uiso R . . . .
H153 H 0.9072 0.6996 0.3504 0.0389 1.0000 Uiso R . . . .
H171 H 0.4476 0.5155 0.2662 0.0288 1.0000 Uiso R . . . .
H181 H 0.5773 0.4592 0.2949 0.0367 1.0000 Uiso R . . . .
H191 H 0.8221 0.4619 0.3092 0.0405 1.0000 Uiso R . . . .
H201 H 0.9400 0.5198 0.2973 0.0373 1.0000 Uiso R . . . .
H211 H 0.8118 0.5762 0.2713 0.0299 1.0000 Uiso R . . . .
H231 H 0.2508 0.6190 0.1443 0.0291 1.0000 Uiso R . . . .
H241 H 0.1472 0.6100 -0.0094 0.0360 1.0000 Uiso R . . . .
H251 H 0.2510 0.5670 -0.1182 0.0382 1.0000 Uiso R . . . .
H261 H 0.4504 0.5322 -0.0752 0.0369 1.0000 Uiso R . . . .
H271 H 0.5516 0.5410 0.0787 0.0289 1.0000 Uiso R . . . .
H281 H 0.7116 0.6008 0.1064 0.0261 1.0000 Uiso R . . . .
H291 H 0.6384 0.6761 0.0451 0.0460 1.0000 Uiso R . . . .
H292 H 0.7068 0.6445 -0.0225 0.0468 1.0000 Uiso R . . . .
H293 H 0.5527 0.6385 0.0173 0.0461 1.0000 Uiso R . . . .
H301 H 0.9193 0.6380 0.0887 0.0422 1.0000 Uiso R . . . .
H302 H 0.8562 0.6696 0.1582 0.0417 1.0000 Uiso R . . . .
H303 H 0.8956 0.6293 0.1987 0.0420 1.0000 Uiso R . . . .
H311 H 0.1623 0.5682 0.3723 0.0345 1.0000 Uiso R . . . .
H312 H 0.2145 0.5704 0.2663 0.0349 1.0000 Uiso R . . . .
H313 H 0.1250 0.6038 0.3134 0.0349 1.0000 Uiso R . . . .
H321 H 0.2777 0.6077 0.5542 0.0388 1.0000 Uiso R . . . .
H322 H 0.2625 0.6505 0.5175 0.0388 1.0000 Uiso R . . . .
H323 H 0.1532 0.6188 0.4826 0.0388 1.0000 Uiso R . . . .
H331 H 0.1330 0.6669 0.2085 0.0330 1.0000 Uiso R . . . .
H332 H 0.1836 0.6905 0.3015 0.0327 1.0000 Uiso R . . . .
H341 H 0.0237 0.7254 0.1807 0.0497 1.0000 Uiso R . . . .
H342 H 0.1608 0.7481 0.2251 0.0506 1.0000 Uiso R . . . .
H351 H 0.2068 0.7498 0.0585 0.0752 1.0000 Uiso R . . . .
H352 H 0.1409 0.7089 0.0428 0.0755 1.0000 Uiso R . . . .
H361 H 0.4178 0.7237 0.1002 0.0363 1.0000 Uiso R . . . .
H362 H 0.3562 0.6860 0.0539 0.0369 1.0000 Uiso R . . . .
H371 H -0.0041 0.6193 -0.2071 0.1735 1.0000 Uiso R . . . .
H372 H 0.1662 0.6276 -0.2194 0.1729 1.0000 Uiso R . . . .
H381 H 0.0835 0.6749 -0.3357 0.1234 1.0000 Uiso R . . . .
H382 H -0.0317 0.6409 -0.3182 0.1228 1.0000 Uiso R . . . .
H391 H -0.1051 0.7107 -0.2850 0.0694 1.0000 Uiso R . . . .
H392 H -0.1927 0.6719 -0.2588 0.0704 1.0000 Uiso R . . . .
H401 H -0.1273 0.6852 -0.1002 0.0982 1.0000 Uiso R . . . .
H402 H -0.0167 0.7147 -0.1331 0.0983 1.0000 Uiso R . . . .

loop_
_atom_site_aniso_label
_atom_site_aniso_U_11
_atom_site_aniso_U_22
_atom_site_aniso_U_33
_atom_site_aniso_U_23
_atom_site_aniso_U_13
_atom_site_aniso_U_12
Pt1 0.01349(7) 0.01615(8) 0.01314(7) -0.00039(6) 0.00077(5) -0.00116(6)
Zr1 0.01764(19) 0.0157(2) 0.01260(17) 0.00073(14) 0.00073(14) 0.00007(15)
Cl1 0.0351(6) 0.0251(6) 0.0199(5) -0.0010(4) 0.0023(5) 0.0102(5)
Cl2 0.0273(6) 0.0219(5) 0.0220(5) 0.0055(4) 0.0022(4) -0.0042(4)
P1 0.0151(5) 0.0160(5) 0.0120(5) -0.0003(4) 0.0004(4) -0.0014(4)
P2 0.0163(5) 0.0179(5) 0.0136(5) -0.0023(4) 0.0001(4) -0.0003(4)
O1 0.0191(16) 0.0275(18) 0.0205(16) 0.0020(13) 0.0006(12) 0.0013(13)
O20 0.112(8) 0.103(7) 0.038(4) 0.020(4) 0.004(4) 0.045(6)
O21 0.12(4) 0.09(4) 0.03(2) -0.03(2) -0.02(2) 0.00(3)
N1 0.0171(17) 0.0173(18) 0.0130(16) -0.0004(13) 0.0005(13) -0.0031(14)
N2 0.0182(18) 0.0202(19) 0.0138(16) -0.0012(14) 0.0027(13) -0.0016(14)
C1 0.018(2) 0.019(2) 0.0126(18) 0.0001(15) -0.0005(15) -0.0005(16)
C2 0.020(2) 0.020(2) 0.020(2) -0.0006(17) -0.0007(16) -0.0021(17)
C3 0.031(3) 0.018(2) 0.022(2) 0.0007(17) 0.0002(19) -0.0015(19)
C4 0.030(3) 0.024(2) 0.025(2) 0.0014(19) -0.0002(19) 0.008(2)
C5 0.020(2) 0.030(3) 0.032(3) 0.001(2) -0.0008(19) 0.003(2)
C6 0.020(2) 0.020(2) 0.027(2) 0.0017(18) -0.0012(18) -0.0020(17)
C7 0.019(2) 0.021(2) 0.0141(19) -0.0010(16) 0.0015(15) -0.0046(17)
C8 0.041(3) 0.023(2) 0.017(2) -0.0002(17) 0.001(2) -0.004(2)
C9 0.065(4) 0.032(3) 0.015(2) 0.002(2) 0.003(2) -0.003(3)
C10 0.048(3) 0.036(3) 0.015(2) -0.005(2) 0.005(2) -0.003(3)
C11 0.033(3) 0.027(3) 0.021(2) -0.0065(19) 0.0034(19) -0.003(2)
C12 0.026(2) 0.023(2) 0.018(2) -0.0015(17) 0.0010(17) -0.0006(19)
C13 0.022(2) 0.022(2) 0.016(2) -0.0005(17) -0.0016(16) -0.0061(18)
C14 0.034(3) 0.024(3) 0.028(2) -0.005(2) 0.001(2) -0.009(2)
C15 0.019(2) 0.032(3) 0.026(2) 0.002(2) 0.0007(18) -0.0060(19)
C16 0.026(2) 0.021(2) 0.0128(18) -0.0027(16) 0.0006(16) 0.0028(18)
C17 0.029(2) 0.024(2) 0.018(2) -0.0020(18) 0.0002(18) -0.0009(19)
C18 0.051(3) 0.020(2) 0.021(2) -0.0008(19) -0.002(2) 0.002(2)
C19 0.047(3) 0.031(3) 0.023(2) -0.003(2) -0.003(2) 0.017(3)
C20 0.030(3) 0.039(3) 0.024(2) -0.001(2) -0.002(2) 0.010(2)
C21 0.024(2) 0.029(3) 0.020(2) -0.0013(19) 0.0001(18) 0.003(2)
C22 0.022(2) 0.020(2) 0.017(2) -0.0023(17) -0.0019(16) -0.0027(17)
C23 0.025(2) 0.025(2) 0.022(2) -0.0035(18) -0.0026(18) -0.0010(19)
C24 0.029(3) 0.033(3) 0.026(2) -0.001(2) -0.009(2) 0.003(2)
C25 0.044(3) 0.033(3) 0.020(2) -0.004(2) -0.009(2) -0.001(2)
C26 0.042(3) 0.029(3) 0.021(2) -0.007(2) -0.002(2) 0.003(2)
C27 0.029(2) 0.024(2) 0.019(2) -0.0037(18) -0.0019(18) 0.0009(19)
C28 0.023(2) 0.027(2) 0.018(2) -0.0034(18) 0.0055(17) -0.0025(19)
C29 0.036(3) 0.040(3) 0.018(2) 0.000(2) 0.005(2) -0.007(2)
C30 0.023(2) 0.034(3) 0.028(2) -0.003(2) 0.0081(19) -0.003(2)
C31 0.019(2) 0.027(2) 0.023(2) -0.0026(19) -0.0001(17) -0.0070(18)
C32 0.016(2) 0.039(3) 0.022(2) -0.004(2) 0.0045(17) -0.003(2)
C33 0.017(2) 0.035(3) 0.031(3) 0.002(2) 0.0027(19) 0.001(2)
C34 0.026(3) 0.032(3) 0.067(4) 0.012(3) 0.005(3) 0.004(2)
C35 0.032(3) 0.107(7) 0.048(4) 0.043(4) -0.004(3) 0.009(4)
C36 0.029(3) 0.043(3) 0.021(2) 0.007(2) 0.0010(19) -0.001(2)
C37 0.111(10) 0.149(13) 0.095(9) 0.009(9) 0.000(8) 0.080(10)
C38 0.129(9) 0.073(6) 0.043(4) -0.003(4) 0.007(5) 0.039(6)
C39 0.057(5) 0.045(4) 0.071(5) 0.004(4) -0.012(4) 0.002(4)
C40 0.091(7) 0.055(5) 0.052(5) -0.003(4) 0.017(5) 0.003(5)

loop_
_atom_type_symbol
_atom_type_scat_dispersion_real
_atom_type_scat_dispersion_imag
_atom_type_scat_Cromer_Mann_a1
_atom_type_scat_Cromer_Mann_b1
_atom_type_scat_Cromer_Mann_a2
_atom_type_scat_Cromer_Mann_b2
_atom_type_scat_Cromer_Mann_a3
_atom_type_scat_Cromer_Mann_b3
_atom_type_scat_Cromer_Mann_a4
_atom_type_scat_Cromer_Mann_b4
_atom_type_scat_Cromer_Mann_c
_atom_type_scat_source
C 0.0033 0.0016 2.3100 20.8439 1.0200 10.2075 1.5886 0.5687 0.8650 51.6512 0.2156 'International Tables Vol C 4.2.6.8 and 6.1.1.4'
H 0.0000 0.0000 0.4930 10.5109 0.3229 26.1257 0.1402 3.1424 0.0408 57.7998 0.0030 'International Tables Vol C 4.2.6.8 and 6.1.1.4'
N 0.0061 0.0033 12.2126 0.0057 3.1322 9.8933 2.0125 28.9975 1.1663 0.5826 -11.5290 'International Tables Vol C 4.2.6.8 and 6.1.1.4'
P 0.1023 0.0942 6.4345 1.9067 4.1791 27.1570 1.7800 0.5260 1.4908 68.1645 1.1149 'International Tables Vol C 4.2.6.8 and 6.1.1.4'
Zr -2.9673 0.5597 17.8765 1.2762 10.9480 11.9160 5.4173 0.1176 3.6572 87.6627 2.0693 'International Tables Vol C 4.2.6.8 and 6.1.1.4'
Pt -1.7033 8.3905 27.0059 1.5129 17.7639 8.8117 15.7131 0.4246 5.7837 38.6103 11.6883 'International Tables Vol C 4.2.6.8 and 6.1.1.4'
Cl 0.1484 0.1585 11.4604 0.0104 7.1964 1.1662 6.2556 18.5194 1.6455 47.7784 -9.5574 'International Tables Vol C 4.2.6.8 and 6.1.1.4'
O 0.0106 0.0060 3.0485 13.2771 2.2868 5.7011 1.5463 0.3239 0.8670 32.9089 0.2508 'International Tables Vol C 4.2.6.8 and 6.1.1.4'

loop_
_geom_angle_atom_site_label_1
_geom_angle_atom_site_label_2
_geom_angle_atom_site_label_3
_geom_angle
_geom_angle_publ_flag
Zr1 Pt1 P1 67.40(3) yes
Zr1 Pt1 P2 69.50(3) yes
P1 Pt1 P2 97.90(4) yes
Zr1 Pt1 C31 128.11(14) yes
P1 Pt1 C31 164.33(14) yes
P2 Pt1 C31 90.97(14) yes
Zr1 Pt1 C32 115.49(16) yes
P1 Pt1 C32 88.11(14) yes
P2 Pt1 C32 173.48(14) yes
C31 Pt1 C32 82.61(19) yes
Pt1 Zr1 Cl1 97.12(3) yes
Pt1 Zr1 Cl2 171.51(3) yes
Cl1 Zr1 Cl2 91.34(4) yes
Pt1 Zr1 P1 49.10(2) yes
Cl1 Zr1 P1 93.21(4) yes
Cl2 Zr1 P1 131.36(4) yes
Pt1 Zr1 P2 48.12(2) yes
Cl1 Zr1 P2 142.32(4) yes
Cl2 Zr1 P2 123.54(4) yes
P1 Zr1 P2 74.93(3) yes
Pt1 Zr1 O1 89.72(9) yes
Cl1 Zr1 O1 78.03(9) yes
Cl2 Zr1 O1 91.33(9) yes
P1 Zr1 O1 136.90(9) yes
P2 Zr1 O1 86.61(9) yes
Pt1 Zr1 N1 83.77(10) yes
Cl1 Zr1 N1 91.07(11) yes
Cl2 Zr1 N1 96.84(10) yes
P1 Zr1 N1 34.73(10) yes
P2 Zr1 N1 97.64(11) yes
Pt1 Zr1 N2 81.39(10) yes
Cl1 Zr1 N2 169.58(11) yes
Cl2 Zr1 N2 90.16(11) yes
P1 Zr1 N2 93.54(10) yes
P2 Zr1 N2 33.69(10) yes
O1 Zr1 N1 166.55(13) yes
O1 Zr1 N2 91.62(13) yes
N1 Zr1 N2 98.99(14) yes
Zr1 P1 Pt1 63.50(3) yes
Zr1 P1 N1 46.59(13) yes
Pt1 P1 N1 110.00(13) yes
Zr1 P1 C1 131.09(14) yes
Pt1 P1 C1 107.86(15) yes
N1 P1 C1 113.8(2) yes
Zr1 P1 C7 127.03(16) yes
Pt1 P1 C7 116.66(15) yes
N1 P1 C7 107.8(2) yes
C1 P1 C7 100.6(2) yes
Zr1 P2 Pt1 62.38(3) yes
Zr1 P2 N2 46.41(13) yes
Pt1 P2 N2 108.11(14) yes
Zr1 P2 C16 134.87(16) yes
Pt1 P2 C16 110.52(15) yes
N2 P2 C16 111.8(2) yes
Zr1 P2 C22 121.51(16) yes
Pt1 P2 C22 120.05(16) yes
N2 P2 C22 105.1(2) yes
C16 P2 C22 101.0(2) yes
Zr1 O1 C33 123.1(3) yes
Zr1 O1 C36 126.9(3) yes
C33 O1 C36 107.3(4) yes
C37 O20 C40 106.0(8) yes
C37 O21 C38 50.9(13) yes
C37 O21 C40 105(4) yes
C38 O21 C40 85(2) yes
P1 N1 Zr1 98.68(17) yes
P1 N1 C13 124.0(3) yes
Zr1 N1 C13 136.6(3) yes
P2 N2 Zr1 99.90(18) yes
P2 N2 C28 119.1(3) yes
Zr1 N2 C28 140.0(3) yes
P1 C1 C2 118.1(3) yes
P1 C1 C6 123.0(4) yes
C2 C1 C6 118.6(4) yes
C1 C2 C3 121.6(4) yes
C1 C2 H21 119.8 no
C3 C2 H21 118.5 no
C2 C3 C4 118.3(5) yes
C2 C3 H31 120.3 no
C4 C3 H31 121.4 no
C3 C4 C5 120.5(5) yes
C3 C4 H41 119.1 no
C5 C4 H41 120.4 no
C4 C5 C6 120.4(5) yes
C4 C5 H51 119.4 no
C6 C5 H51 120.2 no
C1 C6 C5 120.5(5) yes
C1 C6 H61 119.3 no
C5 C6 H61 120.2 no
P1 C7 C8 122.3(4) yes
P1 C7 C12 119.4(3) yes
C8 C7 C12 118.3(4) yes
C7 C8 C9 120.5(5) yes
C7 C8 H81 119.5 no
C9 C8 H81 120.0 no
C8 C9 C10 120.3(5) yes
C8 C9 H91 120.0 no
C10 C9 H91 119.7 no
C9 C10 C11 120.0(5) yes
C9 C10 H101 119.5 no
C11 C10 H101 120.5 no
C10 C11 C12 119.8(5) yes
C10 C11 H111 119.6 no
C12 C11 H111 120.5 no
C7 C12 C11 121.1(5) yes
C7 C12 H121 120.2 no
C11 C12 H121 118.8 no
N1 C13 C14 111.9(4) yes
N1 C13 C15 110.5(4) yes
C14 C13 C15 110.0(4) yes
N1 C13 H131 108.0 no
C14 C13 H131 108.8 no
C15 C13 H131 107.6 no
C13 C14 H141 109.0 no
C13 C14 H142 108.5 no
H141 C14 H142 109.8 no
C13 C14 H143 110.1 no
H141 C14 H143 110.3 no
H142 C14 H143 109.1 no
C13 C15 H151 109.4 no
C13 C15 H152 112.1 no
H151 C15 H152 109.6 no
C13 C15 H153 109.9 no
H151 C15 H153 106.6 no
H152 C15 H153 109.1 no
P2 C16 C17 118.8(4) yes
P2 C16 C21 122.2(4) yes
C17 C16 C21 119.0(5) yes
C16 C17 C18 120.3(5) yes
C16 C17 H171 118.8 no
C18 C17 H171 120.9 no
C17 C18 C19 120.1(5) yes
C17 C18 H181 120.2 no
C19 C18 H181 119.7 no
C18 C19 C20 120.0(5) yes
C18 C19 H191 119.7 no
C20 C19 H191 120.3 no
C19 C20 C21 120.3(5) yes
C19 C20 H201 119.3 no
C21 C20 H201 120.4 no
C16 C21 C20 120.3(5) yes
C16 C21 H211 119.8 no
C20 C21 H211 119.8 no
P2 C22 C23 119.2(4) yes
P2 C22 C27 121.4(4) yes
C23 C22 C27 118.6(4) yes
C22 C23 C24 120.7(5) yes
C22 C23 H231 119.4 no
C24 C23 H231 119.9 no
C23 C24 C25 119.9(5) yes
C23 C24 H241 119.8 no
C25 C24 H241 120.3 no
C24 C25 C26 120.0(5) yes
C24 C25 H251 120.3 no
C26 C25 H251 119.7 no
C25 C26 C27 120.1(5) yes
C25 C26 H261 119.1 no
C27 C26 H261 120.7 no
C26 C27 C22 120.7(5) yes
C26 C27 H271 119.6 no
C22 C27 H271 119.7 no
N2 C28 C29 111.9(4) yes
N2 C28 C30 111.7(4) yes
C29 C28 C30 110.2(4) yes
N2 C28 H281 106.5 no
C29 C28 H281 107.9 no
C30 C28 H281 108.4 no
C28 C29 H291 109.7 no
C28 C29 H292 108.9 no
H291 C29 H292 109.9 no
C28 C29 H293 109.0 no
H291 C29 H293 110.2 no
H292 C29 H293 109.0 no
C28 C30 H301 110.6 no
C28 C30 H302 110.6 no
H301 C30 H302 109.1 no
C28 C30 H303 109.9 no
H301 C30 H303 108.1 no
H302 C30 H303 108.4 no
Pt1 C31 H311 108.8 no
Pt1 C31 H312 113.3 no
H311 C31 H312 107.6 no
Pt1 C31 H313 110.1 no
H311 C31 H313 106.0 no
H312 C31 H313 110.7 no
Pt1 C32 H321 110.2 no
Pt1 C32 H322 108.3 no
H321 C32 H322 108.4 no
Pt1 C32 H323 110.6 no
H321 C32 H323 109.4 no
H322 C32 H323 109.8 no
O1 C33 C34 104.8(4) yes
O1 C33 H331 109.6 no
C34 C33 H331 112.1 no
O1 C33 H332 109.2 no
C34 C33 H332 111.9 no
H331 C33 H332 109.1 no
C33 C34 C35 101.9(5) yes
C33 C34 H341 112.4 no
C35 C34 H341 110.6 no
C33 C34 H342 109.9 no
C35 C34 H342 111.9 no
H341 C34 H342 110.0 no
C34 C35 C36 105.3(5) yes
C34 C35 H351 112.5 no
C36 C35 H351 111.0 no
C34 C35 H352 110.1 no
C36 C35 H352 107.9 no
H351 C35 H352 109.9 no
C35 C36 O1 105.5(4) yes
C35 C36 H361 112.2 no
O1 C36 H361 108.5 no
C35 C36 H362 112.0 no
O1 C36 H362 108.6 no
H361 C36 H362 109.9 no
O20 C37 C38 107.3(9) yes
O20 C37 H371 84.5 no
C38 C37 H371 103.1 no
O20 C37 H372 123.4 no
C38 C37 H372 118.8 no
H371 C37 H372 113.0 no
O21 C37 C38 83(2) yes
O21 C37 H371 133.3 no
C38 C37 H371 103.1 no
O21 C37 H372 103.5 no
C38 C37 H372 118.8 no
H371 C37 H372 113.0 no
C37 C38 O21 46.5(18) yes
C37 C38 C39 105.7(8) yes
O21 C38 C39 80.6(18) yes
C37 C38 H381 119.9 no
O21 C38 H381 101.5 no
C39 C38 H381 118.2 no
C37 C38 H382 88.8 no
O21 C38 H382 132.0 no
C39 C38 H382 100.3 no
H381 C38 H382 118.7 no
C38 C39 C40 102.0(7) yes
C38 C39 H391 110.2 no
C40 C39 H391 110.6 no
C38 C39 H392 112.2 no
C40 C39 H392 111.1 no
H391 C39 H392 110.5 no
C39 C40 O20 106.9(7) yes
C39 C40 H401 116.9 no
O20 C40 H401 90.5 no
C39 C40 H402 113.9 no
O20 C40 H402 122.6 no
H401 C40 H402 104.4 no
O21 C40 C39 91.0(15) yes
O21 C40 H401 136.9 no
C39 C40 H401 116.9 no
O21 C40 H402 91.6 no
C39 C40 H402 113.9 no
H401 C40 H402 104.4 no

loop_
_geom_bond_atom_site_label_1
_geom_bond_atom_site_label_2
_geom_bond_distance
_geom_bond_publ_flag
Pt1 Zr1 2.7761(5) yes
Pt1 P1 2.3448(11) yes
Pt1 P2 2.3328(11) yes
Pt1 C31 2.104(5) yes
Pt1 C32 2.100(5) yes
Zr1 Cl1 2.5146(12) yes
Zr1 Cl2 2.4076(12) yes
Zr1 P1 2.8638(12) yes
Zr1 P2 2.9346(12) yes
Zr1 O1 2.342(3) yes
Zr1 N1 2.105(4) yes
Zr1 N2 2.158(4) yes
P1 N1 1.650(4) yes
P1 C1 1.822(5) yes
P1 C7 1.828(4) yes
P2 N2 1.652(4) yes
P2 C16 1.819(5) yes
P2 C22 1.836(5) yes
O1 C33 1.470(6) yes
O1 C36 1.467(6) yes
O20 C37 1.488(14) yes
O20 C40 1.400(11) yes
O21 C37 1.35(5) yes
O21 C38 1.85(4) yes
O21 C40 1.56(6) yes
N1 C13 1.490(6) yes
N2 C28 1.491(6) yes
C1 C2 1.391(6) yes
C1 C6 1.395(6) yes
C2 C3 1.388(7) yes
C2 H21 0.930 no
C3 C4 1.415(7) yes
C3 H31 0.917 no
C4 C5 1.368(8) yes
C4 H41 0.933 no
C5 C6 1.388(7) yes
C5 H51 0.933 no
C6 H61 0.913 no
C7 C8 1.390(7) yes
C7 C12 1.391(7) yes
C8 C9 1.396(7) yes
C8 H81 0.930 no
C9 C10 1.372(8) yes
C9 H91 0.928 no
C10 C11 1.383(8) yes
C10 H101 0.937 no
C11 C12 1.388(6) yes
C11 H111 0.941 no
C12 H121 0.924 no
C13 C14 1.526(7) yes
C13 C15 1.523(7) yes
C13 H131 0.976 no
C14 H141 0.958 no
C14 H142 0.946 no
C14 H143 0.947 no
C15 H151 0.946 no
C15 H152 0.949 no
C15 H153 0.938 no
C16 C17 1.395(7) yes
C16 C21 1.394(7) yes
C17 C18 1.386(7) yes
C17 H171 0.924 no
C18 C19 1.386(9) yes
C18 H181 0.922 no
C19 C20 1.377(9) yes
C19 H191 0.917 no
C20 C21 1.384(7) yes
C20 H201 0.929 no
C21 H211 0.925 no
C22 C23 1.398(7) yes
C22 C27 1.390(7) yes
C23 C24 1.392(7) yes
C23 H231 0.941 no
C24 C25 1.384(8) yes
C24 H241 0.940 no
C25 C26 1.382(8) yes
C25 H251 0.916 no
C26 C27 1.393(7) yes
C26 H261 0.935 no
C27 H271 0.909 no
C28 C29 1.527(7) yes
C28 C30 1.524(7) yes
C28 H281 0.969 no
C29 H291 0.959 no
C29 H292 0.957 no
C29 H293 0.956 no
C30 H301 0.966 no
C30 H302 0.956 no
C30 H303 0.949 no
C31 H311 0.943 no
C31 H312 0.958 no
C31 H313 0.949 no
C32 H321 0.964 no
C32 H322 0.969 no
C32 H323 0.951 no
C33 C34 1.476(8) yes
C33 H331 0.969 no
C33 H332 0.971 no
C34 C35 1.516(10) yes
C34 H341 0.984 no
C34 H342 0.991 no
C35 C36 1.513(9) yes
C35 H351 0.954 no
C35 H352 0.950 no
C36 H361 0.968 no
C36 H362 0.936 no
C37 C38 1.446(14) yes
C37 H371 0.985 no
C37 H372 0.968 no
C37 C38 1.446(14) yes
C37 H371 0.985 no
C37 H372 0.968 no
C38 C39 1.482(12) yes
C38 H381 0.934 no
C38 H382 0.943 no
C39 C40 1.489(12) yes
C39 H391 0.976 no
C39 H392 0.987 no
C40 H401 0.964 no
C40 H402 0.963 no
C40 H401 0.964 no
C40 H402 0.963 no

loop_
_platon_squeeze_void_nr
_platon_squeeze_void_average_x
_platon_squeeze_void_average_y
_platon_squeeze_void_average_z
_platon_squeeze_void_volume
_platon_squeeze_void_count_electrons
_platon_squeeze_void_content
1 0.000 0.000 0.500 241 46 ' '
2 0.000 0.500 1.000 241 46 ' '
